data_7222079
loop_
_publ_author_name
'Mir, Niyaz A.'
'Dubey, Ritesh'
'Tothadi, Srinu'
'Desiraju, Gautam R.'

_publ_section_title
;
 Combinatorial crystal synthesis of ternary solids based on
 2-methylresorcinol
;
_journal_issue 41
_journal_name_full CrystEngComm
_journal_page_first 7866
_journal_paper_doi 10.1039/C5CE01280E
_journal_volume 17
_journal_year 2015
_chemical_formula_sum 'C22 H23 N2 O2'
_chemical_formula_weight 347.42
_chemical_name_systematic
;
 ?
;
_space_group_crystal_system triclinic
_space_group_IT_number 2
_space_group_name_Hall '-P 1'
_space_group_name_H-M_alt 'P -1'
_symmetry_space_group_name_Hall '-P 1'
_symmetry_space_group_name_H-M 'P -1'
_atom_sites_solution_hydrogens geom
_audit_creation_method SHELXL-2013
_audit_update_record
;
2015-08-18 deposited with the CCDC.
2015-09-09 downloaded from the CCDC.
;
_cell_angle_alpha 105.567(19)
_cell_angle_beta 90.12(3)
_cell_angle_gamma 93.375(19)
_cell_formula_units_Z 2
_cell_length_a 7.287(6)
_cell_length_b 9.179(7)
_cell_length_c 14.419(11)
_cell_measurement_temperature 150(2)
_cell_volume 927.3(13)
_computing_structure_refinement 'SHELXL-2013 (Sheldrick, 2013)'
_diffrn_ambient_temperature 150(2)
_diffrn_measured_fraction_theta_full 0.996
_diffrn_measured_fraction_theta_max 0.988
_diffrn_measurement_device_type 'Rigaku Mercury375R (2x2 bin mode)'
_diffrn_measurement_method 'profile data from \w-scans'
_diffrn_radiation_type MoK\a
_diffrn_radiation_wavelength 0.71073
_diffrn_reflns_av_R_equivalents 0.0939
_diffrn_reflns_av_unetI/netI 0.1196
_diffrn_reflns_laue_measured_fraction_full 0.996
_diffrn_reflns_laue_measured_fraction_max 0.988
_diffrn_reflns_limit_h_max 9
_diffrn_reflns_limit_h_min -9
_diffrn_reflns_limit_k_max 11
_diffrn_reflns_limit_k_min -11
_diffrn_reflns_limit_l_max 18
_diffrn_reflns_limit_l_min -18
_diffrn_reflns_number 9785
_diffrn_reflns_point_group_measured_fraction_full 0.996
_diffrn_reflns_point_group_measured_fraction_max 0.988
_diffrn_reflns_theta_full 25.242
_diffrn_reflns_theta_max 27.571
_diffrn_reflns_theta_min 1.466
_diffrn_source 'Sealed Tube'
_exptl_absorpt_coefficient_mu 0.080
_exptl_absorpt_correction_T_max 1.000
_exptl_absorpt_correction_T_min 0.484
_exptl_absorpt_correction_type multi-scan
_exptl_absorpt_process_details 'Jacobson, R. (1998) Private communication'
_exptl_crystal_colour Colorless
_exptl_crystal_density_diffrn 1.244
_exptl_crystal_description Block
_exptl_crystal_F_000 370
_exptl_crystal_size_max 0.200
_exptl_crystal_size_mid 0.200
_exptl_crystal_size_min 0.200
_refine_diff_density_max 0.463
_refine_diff_density_min -0.625
_refine_diff_density_rms 0.172
_refine_ls_extinction_method none
_refine_ls_goodness_of_fit_ref 0.949
_refine_ls_hydrogen_treatment constr
_refine_ls_matrix_type full
_refine_ls_number_parameters 240
_refine_ls_number_reflns 4244
_refine_ls_number_restraints 0
_refine_ls_restrained_S_all 0.949
_refine_ls_R_factor_all 0.1177
_refine_ls_R_factor_gt 0.0755
_refine_ls_shift/su_max 0.000
_refine_ls_shift/su_mean 0.000
_refine_ls_structure_factor_coef Fsqd
_refine_ls_weighting_details
;
 w=1/[\s^2^(Fo^2^)+(0.1753P)^2^]
 where P=(Fo^2^+2Fc^2^)/3
;
_refine_ls_weighting_scheme calc
_refine_ls_wR_factor_gt 0.1922
_refine_ls_wR_factor_ref 0.2921
_reflns_Friedel_coverage 0.000
_reflns_number_gt 2190
_reflns_number_total 4244
_reflns_threshold_expression 'I > 2\s(I)'
_cod_data_source_file c5ce01280e2.cif
_cod_data_source_block shelx
_cod_depositor_comments
;
The following automatic conversions were performed:

'_exptl_absorpt_correction_type' value 'Multi-scan' changed to
'multi-scan' according to
/usr/data/users/saulius/crontab/automatic-downloads/rss-feeds/RSC/lib/dictionaries/cif_core.dic
dictionary named 'cif_core.dic' version 2.4.2 from 2011-04-26.

Automatic conversion script
Id: cif_fix_values 3271 2015-04-21 07:52:19Z andrius 

 Adding full bibliography for 7222059--7222080.cif.
;
_cod_database_code 7222079
_shelx_space_group_comment
;
The symmetry employed for this shelxl refinement is uniquely defined
by the following loop, which should always be used as a source of
symmetry information in preference to the above space-group names.
They are only intended as comments.
;
_shelx_estimated_absorpt_t_min 0.984
_shelx_estimated_absorpt_t_max 0.984
_shelxl_version_number 2013-2

loop_
_space_group_symop_operation_xyz
'x, y, z'
'-x, -y, -z'

loop_
_atom_site_label
_atom_site_type_symbol
_atom_site_fract_x
_atom_site_fract_y
_atom_site_fract_z
_atom_site_U_iso_or_equiv
_atom_site_adp_type
_atom_site_occupancy
_atom_site_site_symmetry_order
_atom_site_calc_flag
_atom_site_refinement_flags_posn
_atom_site_refinement_flags_adp
O1 O 0.3945(3) 0.7512(2) 0.08980(15) 0.0367(5) Uani 1 1 d . .
H1 H 0.3195 0.8118 0.0801 0.055 Uiso 1 1 calc R U
N1 N 0.1338(3) 0.9151(2) 0.02399(16) 0.0282(5) Uani 1 1 d . .
O2 O 0.4962(3) 0.4270(2) 0.28660(15) 0.0342(5) Uani 1 1 d . .
H2 H 0.4504 0.3987 0.3328 0.051 Uiso 1 1 calc R U
C8 C -0.0236(4) 0.8466(3) -0.02090(18) 0.0262(6) Uani 1 1 d . .
C3 C 0.3823(4) 0.5219(3) 0.25998(19) 0.0273(6) Uani 1 1 d . .
C1 C 0.3302(4) 0.6882(3) 0.16064(18) 0.0270(6) Uani 1 1 d . .
C9 C 0.1590(4) 1.0674(3) 0.04471(18) 0.0266(6) Uani 1 1 d . .
C2 C 0.4425(4) 0.5869(3) 0.18705(18) 0.0258(6) Uani 1 1 d . .
C10 C -0.0455(4) 0.6780(3) -0.0427(2) 0.0350(7) Uani 1 1 d . .
H10A H -0.0451 0.6337 -0.1125 0.053 Uiso 1 1 calc R U
H10B H -0.1621 0.6485 -0.0170 0.053 Uiso 1 1 calc R U
H10C H 0.0565 0.6410 -0.0127 0.053 Uiso 1 1 calc R U
C6 C 0.1614(4) 0.7228(3) 0.2037(2) 0.0320(6) Uani 1 1 d . .
H6 H 0.0864 0.7913 0.1847 0.038 Uiso 1 1 calc R U
C4 C 0.2129(4) 0.5554(3) 0.3041(2) 0.0338(7) Uani 1 1 d . .
H4 H 0.1726 0.5103 0.3532 0.041 Uiso 1 1 calc R U
C5 C 0.1051(4) 0.6549(4) 0.2752(2) 0.0359(7) Uani 1 1 d . .
H5 H -0.0100 0.6774 0.3048 0.043 Uiso 1 1 calc R U
C7 C 0.6223(4) 0.5472(4) 0.1380(2) 0.0362(7) Uani 1 1 d . .
H7A H 0.6729 0.4648 0.1593 0.054 Uiso 1 1 calc R U
H7B H 0.7093 0.6363 0.1546 0.054 Uiso 1 1 calc R U
H7C H 0.6018 0.5148 0.0680 0.054 Uiso 1 1 calc R U
C11 C 0.3359(5) 1.1376(4) 0.0919(3) 0.0430(8) Uani 1 1 d . .
H11A H 0.4071 1.0596 0.1074 0.065 Uiso 1 1 calc R U
H11B H 0.3114 1.2152 0.1513 0.065 Uiso 1 1 calc R U
H11C H 0.4059 1.1842 0.0482 0.065 Uiso 1 1 calc R U
N2 N 0.3501(4) 0.2671(3) 0.40624(19) 0.0400(6) Uani 1 1 d . .
C14 C 0.2764(4) 0.0815(3) 0.5320(2) 0.0284(6) Uani 1 1 d . .
C17 C 0.2382(4) -0.0159(3) 0.5983(2) 0.0319(6) Uani 1 1 d . .
C13 C 0.2782(5) 0.0224(3) 0.4329(2) 0.0396(7) Uani 1 1 d . .
H13 H 0.2555 -0.0834 0.4055 0.047 Uiso 1 1 calc R U
C20 C 0.1702(5) -0.1991(5) 0.7241(3) 0.0586(11) Uani 1 1 d . .
H20 H 0.1471 -0.2615 0.7663 0.070 Uiso 1 1 calc R U
C15 C 0.3157(4) 0.2386(3) 0.5662(2) 0.0374(7) Uani 1 1 d . .
H15 H 0.3198 0.2861 0.6335 0.045 Uiso 1 1 calc R U
C22 C 0.2667(5) 0.0421(4) 0.6982(2) 0.0472(8) Uani 1 1 d . .
H22 H 0.3108 0.1446 0.7238 0.057 Uiso 1 1 calc R U
C16 C 0.3484(5) 0.3239(4) 0.5012(3) 0.0436(8) Uani 1 1 d . .
H16 H 0.3711 0.4303 0.5263 0.052 Uiso 1 1 calc R U
C18 C 0.1759(5) -0.1666(4) 0.5637(3) 0.0433(8) Uani 1 1 d . .
H18 H 0.1549 -0.2085 0.4965 0.052 Uiso 1 1 calc R U
C12 C 0.3131(5) 0.1170(4) 0.3735(2) 0.0449(8) Uani 1 1 d . .
H12 H 0.3106 0.0730 0.3058 0.054 Uiso 1 1 calc R U
C21 C 0.2308(6) -0.0491(5) 0.7601(3) 0.0586(11) Uani 1 1 d . .
H21 H 0.2483 -0.0077 0.8275 0.070 Uiso 1 1 calc R U
C19 C 0.1437(6) -0.2570(4) 0.6263(3) 0.0565(10) Uani 1 1 d . .
H19 H 0.1028 -0.3604 0.6010 0.068 Uiso 1 1 calc R U

loop_
_atom_site_aniso_label
_atom_site_aniso_U_11
_atom_site_aniso_U_22
_atom_site_aniso_U_33
_atom_site_aniso_U_23
_atom_site_aniso_U_13
_atom_site_aniso_U_12
O1 0.0435(12) 0.0378(12) 0.0359(11) 0.0210(9) 0.0064(9) 0.0068(9)
N1 0.0404(13) 0.0211(12) 0.0251(11) 0.0092(9) 0.0054(10) 0.0044(9)
O2 0.0425(12) 0.0308(11) 0.0334(11) 0.0152(9) 0.0025(9) 0.0055(8)
C8 0.0413(15) 0.0181(12) 0.0193(12) 0.0059(10) 0.0061(11) -0.0010(10)
C3 0.0336(14) 0.0221(13) 0.0262(13) 0.0063(10) -0.0001(11) 0.0015(10)
C1 0.0350(15) 0.0221(13) 0.0237(13) 0.0060(10) 0.0022(11) 0.0011(10)
C9 0.0388(15) 0.0201(13) 0.0207(12) 0.0058(10) 0.0013(10) -0.0001(10)
C2 0.0287(13) 0.0242(13) 0.0239(13) 0.0057(10) 0.0031(10) 0.0012(10)
C10 0.0497(18) 0.0220(14) 0.0354(15) 0.0113(12) 0.0043(13) 0.0008(12)
C6 0.0355(15) 0.0312(15) 0.0294(14) 0.0069(12) 0.0001(12) 0.0078(11)
C4 0.0389(16) 0.0359(16) 0.0273(14) 0.0102(12) 0.0075(12) -0.0007(12)
C5 0.0311(15) 0.0453(18) 0.0303(15) 0.0074(13) 0.0064(12) 0.0062(12)
C7 0.0351(16) 0.0410(17) 0.0366(16) 0.0162(13) 0.0090(12) 0.0096(12)
C11 0.0461(19) 0.0334(17) 0.0508(19) 0.0147(14) -0.0084(15) -0.0042(13)
N2 0.0409(15) 0.0437(16) 0.0424(15) 0.0235(12) 0.0063(12) 0.0047(11)
C14 0.0275(14) 0.0312(15) 0.0290(14) 0.0117(11) 0.0050(11) 0.0054(10)
C17 0.0293(14) 0.0365(16) 0.0344(15) 0.0164(12) 0.0079(12) 0.0067(11)
C13 0.059(2) 0.0286(15) 0.0322(16) 0.0092(12) 0.0030(14) 0.0069(13)
C20 0.057(2) 0.073(3) 0.067(3) 0.050(2) 0.0269(19) 0.0219(19)
C15 0.0400(17) 0.0369(17) 0.0342(16) 0.0096(13) 0.0062(13) -0.0064(12)
C22 0.069(2) 0.0436(19) 0.0312(16) 0.0128(14) 0.0062(15) 0.0087(16)
C16 0.0457(19) 0.0342(17) 0.053(2) 0.0166(15) 0.0122(15) -0.0036(13)
C18 0.0469(19) 0.0416(19) 0.0432(18) 0.0167(14) 0.0035(14) -0.0086(14)
C12 0.063(2) 0.0442(19) 0.0326(16) 0.0173(14) 0.0047(15) 0.0128(15)
C21 0.081(3) 0.070(3) 0.0361(18) 0.0289(18) 0.0154(18) 0.027(2)
C19 0.061(2) 0.047(2) 0.069(3) 0.0304(19) 0.015(2) -0.0048(16)

loop_
_atom_type_symbol
_atom_type_description
_atom_type_scat_dispersion_real
_atom_type_scat_dispersion_imag
_atom_type_scat_source
C C 0.0033 0.0016 'International Tables Vol C Tables 4.2.6.8 and 6.1.1.4'
H H 0.0000 0.0000 'International Tables Vol C Tables 4.2.6.8 and 6.1.1.4'
N N 0.0061 0.0033 'International Tables Vol C Tables 4.2.6.8 and 6.1.1.4'
O O 0.0106 0.0060 'International Tables Vol C Tables 4.2.6.8 and 6.1.1.4'

loop_
_geom_angle_atom_site_label_1
_geom_angle_atom_site_label_2
_geom_angle_atom_site_label_3
_geom_angle
_geom_angle_site_symmetry_1
_geom_angle_site_symmetry_3
C1 O1 H1 109.5 . .
C9 N1 C8 119.1(2) . .
C3 O2 H2 109.5 . .
N1 C8 C9 120.3(2) . 2_575
N1 C8 C10 117.3(2) . .
C9 C8 C10 122.4(3) 2_575 .
O2 C3 C4 121.9(2) . .
O2 C3 C2 117.2(2) . .
C4 C3 C2 120.9(2) . .
O1 C1 C6 121.8(2) . .
O1 C1 C2 116.5(2) . .
C6 C1 C2 121.7(2) . .
N1 C9 C8 120.6(2) . 2_575
N1 C9 C11 117.3(2) . .
C8 C9 C11 122.1(2) 2_575 .
C1 C2 C3 118.1(2) . .
C1 C2 C7 121.2(2) . .
C3 C2 C7 120.7(2) . .
C8 C10 H10A 109.5 . .
C8 C10 H10B 109.5 . .
H10A C10 H10B 109.5 . .
C8 C10 H10C 109.5 . .
H10A C10 H10C 109.5 . .
H10B C10 H10C 109.5 . .
C5 C6 C1 118.6(3) . .
C5 C6 H6 120.7 . .
C1 C6 H6 120.7 . .
C5 C4 C3 119.2(3) . .
C5 C4 H4 120.4 . .
C3 C4 H4 120.4 . .
C4 C5 C6 121.5(3) . .
C4 C5 H5 119.3 . .
C6 C5 H5 119.3 . .
C2 C7 H7A 109.5 . .
C2 C7 H7B 109.5 . .
H7A C7 H7B 109.5 . .
C2 C7 H7C 109.5 . .
H7A C7 H7C 109.5 . .
H7B C7 H7C 109.5 . .
C9 C11 H11A 109.5 . .
C9 C11 H11B 109.5 . .
H11A C11 H11B 109.5 . .
C9 C11 H11C 109.5 . .
H11A C11 H11C 109.5 . .
H11B C11 H11C 109.5 . .
C16 N2 C12 116.1(3) . .
C13 C14 C15 115.8(3) . .
C13 C14 C17 122.1(3) . .
C15 C14 C17 122.1(3) . .
C18 C17 C22 117.8(3) . .
C18 C17 C14 121.4(3) . .
C22 C17 C14 120.8(3) . .
C12 C13 C14 120.4(3) . .
C12 C13 H13 119.8 . .
C14 C13 H13 119.8 . .
C19 C20 C21 119.1(3) . .
C19 C20 H20 120.5 . .
C21 C20 H20 120.5 . .
C16 C15 C14 119.6(3) . .
C16 C15 H15 120.2 . .
C14 C15 H15 120.2 . .
C21 C22 C17 120.7(3) . .
C21 C22 H22 119.6 . .
C17 C22 H22 119.6 . .
N2 C16 C15 124.4(3) . .
N2 C16 H16 117.8 . .
C15 C16 H16 117.8 . .
C17 C18 C19 120.8(3) . .
C17 C18 H18 119.6 . .
C19 C18 H18 119.6 . .
N2 C12 C13 123.6(3) . .
N2 C12 H12 118.2 . .
C13 C12 H12 118.2 . .
C20 C21 C22 120.5(4) . .
C20 C21 H21 119.7 . .
C22 C21 H21 119.7 . .
C20 C19 C18 121.0(4) . .
C20 C19 H19 119.5 . .
C18 C19 H19 119.5 . .

loop_
_geom_bond_atom_site_label_1
_geom_bond_atom_site_label_2
_geom_bond_distance
_geom_bond_site_symmetry_2
O1 C1 1.372(3) .
O1 H1 0.8400 .
N1 C9 1.350(3) .
N1 C8 1.350(4) .
O2 C3 1.363(3) .
O2 H2 0.8400 .
C8 C9 1.397(4) 2_575
C8 C10 1.493(4) .
C3 C4 1.402(4) .
C3 C2 1.401(4) .
C1 C6 1.394(4) .
C1 C2 1.399(4) .
C9 C8 1.397(4) 2_575
C9 C11 1.484(4) .
C2 C7 1.508(4) .
C10 H10A 0.9800 .
C10 H10B 0.9800 .
C10 H10C 0.9800 .
C6 C5 1.391(4) .
C6 H6 0.9500 .
C4 C5 1.383(4) .
C4 H4 0.9500 .
C5 H5 0.9500 .
C7 H7A 0.9800 .
C7 H7B 0.9800 .
C7 H7C 0.9800 .
C11 H11A 0.9800 .
C11 H11B 0.9800 .
C11 H11C 0.9800 .
N2 C16 1.328(5) .
N2 C12 1.342(4) .
C14 C13 1.386(4) .
C14 C15 1.404(4) .
C14 C17 1.490(4) .
C17 C18 1.387(4) .
C17 C22 1.405(5) .
C13 C12 1.388(4) .
C13 H13 0.9500 .
C20 C19 1.377(6) .
C20 C21 1.380(6) .
C20 H20 0.9500 .
C15 C16 1.387(4) .
C15 H15 0.9500 .
C22 C21 1.393(5) .
C22 H22 0.9500 .
C16 H16 0.9500 .
C18 C19 1.392(5) .
C18 H18 0.9500 .
C12 H12 0.9500 .
C21 H21 0.9500 .
C19 H19 0.9500 .

loop_
_geom_hbond_atom_site_label_D
_geom_hbond_atom_site_label_H
_geom_hbond_atom_site_label_A
_geom_hbond_distance_DH
_geom_hbond_distance_HA
_geom_hbond_distance_DA
_geom_hbond_angle_DHA
_geom_hbond_site_symmetry_A
O2 H2 N2 0.84 1.92 2.729(3) 160.1 .
O1 H1 N1 0.84 1.99 2.805(3) 164.9 .
C11 H11B O2 0.98 2.65 3.453(4) 138.9 1_565
C11 H11C O1 0.98 2.64 3.604(4) 167.6 2_675
O2 H2 N2 0.84 1.92 2.729(3) 160.1 .
O1 H1 N1 0.84 1.99 2.805(3) 164.9 .
C11 H11B O2 0.98 2.65 3.453(4) 138.9 1_565
C11 H11C O1 0.98 2.64 3.604(4) 167.6 2_675

loop_
_geom_torsion_atom_site_label_1
_geom_torsion_atom_site_label_2
_geom_torsion_atom_site_label_3
_geom_torsion_atom_site_label_4
_geom_torsion
_geom_torsion_site_symmetry_4
C9 N1 C8 C9 -0.6(4) 2_575
C9 N1 C8 C10 179.8(2) .
C8 N1 C9 C8 0.6(4) 2_575
C8 N1 C9 C11 -178.5(3) .
O1 C1 C2 C3 179.2(2) .
C6 C1 C2 C3 -1.1(4) .
O1 C1 C2 C7 -1.4(4) .
C6 C1 C2 C7 178.3(3) .
O2 C3 C2 C1 -178.1(2) .
C4 C3 C2 C1 1.1(4) .
O2 C3 C2 C7 2.5(4) .
C4 C3 C2 C7 -178.3(3) .
O1 C1 C6 C5 -179.9(3) .
C2 C1 C6 C5 0.4(4) .
O2 C3 C4 C5 178.7(3) .
C2 C3 C4 C5 -0.4(4) .
C3 C4 C5 C6 -0.3(5) .
C1 C6 C5 C4 0.3(4) .
C13 C14 C17 C18 -9.8(4) .
C15 C14 C17 C18 171.3(3) .
C13 C14 C17 C22 169.5(3) .
C15 C14 C17 C22 -9.5(4) .
C15 C14 C13 C12 -1.4(5) .
C17 C14 C13 C12 179.6(3) .
C13 C14 C15 C16 1.6(4) .
C17 C14 C15 C16 -179.4(3) .
C18 C17 C22 C21 -0.8(5) .
C14 C17 C22 C21 180.0(3) .
C12 N2 C16 C15 1.6(5) .
C14 C15 C16 N2 -1.8(5) .
C22 C17 C18 C19 -0.3(5) .
C14 C17 C18 C19 178.9(3) .
C16 N2 C12 C13 -1.3(5) .
C14 C13 C12 N2 1.4(5) .
C19 C20 C21 C22 -0.7(6) .
C17 C22 C21 C20 1.3(6) .
C21 C20 C19 C18 -0.4(6) .
C17 C18 C19 C20 1.0(6) .
